data_7717063
loop_
_publ_author_name
'Wong, Wai-Yeung'
'Xie, Zheng'
'Wang, Qiwei'
'Jiang, Lu'
'Li, Junlong'
'Zhang, Baohua'
'Yi, Xiuyu'
'Xie, Zhiyuan'
'Zhao, Jianzhang'

_publ_section_title
;
 Platinum(II) bis(arylacetylide) complexes bearing diarylamino-substituted
 bipyridine ligands for solution-processable phosphorescent OLED
 applications.
;
_journal_issue 39
_journal_name_full 'Dalton transactions (Cambridge, England : 2003)'
_journal_page_first 16322
_journal_page_last 16334
_journal_paper_doi 10.1039/d4dt01799d
_journal_volume 53
_journal_year 2024
_chemical_formula_moiety 'C56 H48 N4 O4 Pt'
_chemical_formula_sum 'C56 H48 N4 O4 Pt'
_chemical_formula_weight 1036.07
_space_group_crystal_system monoclinic
_space_group_IT_number 14
_space_group_name_Hall '-P 2ybc'
_space_group_name_H-M_alt 'P 1 21/c 1'
_atom_sites_solution_hydrogens geom
_audit_creation_method SHELXL-2018/3
_audit_update_record
;
2024-08-09 deposited with the CCDC.	2024-09-16 downloaded from the CCDC.
;
_cell_angle_alpha 90
_cell_angle_beta 97.533(2)
_cell_angle_gamma 90
_cell_formula_units_Z 8
_cell_length_a 27.0282(13)
_cell_length_b 9.9741(5)
_cell_length_c 34.5053(17)
_cell_measurement_reflns_used 84420
_cell_measurement_temperature 296(2)
_cell_measurement_theta_max 68.12
_cell_measurement_theta_min 2.88
_cell_volume 9221.7(8)
_computing_cell_refinement 'APEX2 v2010.1-2 (Bruker, 2010)'
_computing_data_collection 'APEX2 v2010.1-2 (Bruker, 2010)'
_computing_data_reduction 'APEX2 v2010.1-2 (Bruker, 2010)'
_computing_molecular_graphics 'SHELXTL Ver.6.10'
_computing_publication_material 'SHELXTL Ver.6.10'
_computing_structure_refinement 'SHELXL-2018/3 (Sheldrick, 2018)'
_computing_structure_solution 'SHELXL-2018/3 (Sheldrick, 2018)'
_diffrn_ambient_temperature 296(2)
_diffrn_measured_fraction_theta_full 0.927
_diffrn_measured_fraction_theta_max 0.920
_diffrn_measurement_device_type 'Bruker APEX DUO'
_diffrn_measurement_method '\w and \f scans'
_diffrn_radiation_type CuK\a
_diffrn_radiation_wavelength 1.54178
_diffrn_reflns_av_R_equivalents 0.0259
_diffrn_reflns_av_unetI/netI 0.0222
_diffrn_reflns_Laue_measured_fraction_full 0.927
_diffrn_reflns_Laue_measured_fraction_max 0.920
_diffrn_reflns_limit_h_max 32
_diffrn_reflns_limit_h_min -30
_diffrn_reflns_limit_k_max 11
_diffrn_reflns_limit_k_min -11
_diffrn_reflns_limit_l_max 40
_diffrn_reflns_limit_l_min -40
_diffrn_reflns_number 84428
_diffrn_reflns_point_group_measured_fraction_full 0.927
_diffrn_reflns_point_group_measured_fraction_max 0.920
_diffrn_reflns_theta_full 67.679
_diffrn_reflns_theta_max 68.116
_diffrn_reflns_theta_min 2.877
_exptl_absorpt_coefficient_mu 6.105
_exptl_absorpt_correction_T_max 0.7531
_exptl_absorpt_correction_T_min 0.4176
_exptl_absorpt_correction_type multi-scan
_exptl_absorpt_process_details SADABS
_exptl_crystal_colour yellow
_exptl_crystal_density_diffrn 1.492
_exptl_crystal_description block
_exptl_crystal_F_000 4164
_exptl_crystal_size_max 0.32
_exptl_crystal_size_mid 0.25
_exptl_crystal_size_min 0.20
_refine_diff_density_max 3.227
_refine_diff_density_min -2.982
_refine_diff_density_rms 0.230
_refine_ls_extinction_method none
_refine_ls_goodness_of_fit_ref 1.007
_refine_ls_hydrogen_treatment constr
_refine_ls_matrix_type full
_refine_ls_number_parameters 1183
_refine_ls_number_reflns 15476
_refine_ls_number_restraints 6
_refine_ls_restrained_S_all 1.007
_refine_ls_R_factor_all 0.0625
_refine_ls_R_factor_gt 0.0588
_refine_ls_shift/su_max 0.002
_refine_ls_shift/su_mean 0.000
_refine_ls_structure_factor_coef Fsqd
_refine_ls_weighting_details 'w=1/[\s^2^(Fo^2^)+(0.1173P)^2^+32.6147P] where P=(Fo^2^+2Fc^2^)/3'
_refine_ls_weighting_scheme calc
_refine_ls_wR_factor_gt 0.1613
_refine_ls_wR_factor_ref 0.1695
_reflns_Friedel_coverage 0.000
_reflns_number_gt 14181
_reflns_number_total 15476
_reflns_threshold_expression 'I > 2\s(I)'
_cod_data_source_file d4dt01799d2.cif
_cod_data_source_block 2d
_cod_depositor_comments 'Adding full bibliography for 7717059--7717063.cif.'
_cod_original_sg_symbol_H-M 'P 21/c'
_cod_database_code 7717063
_shelx_shelxl_version_number 2018/3
_shelx_space_group_comment
;
The symmetry employed for this shelxl refinement is uniquely defined
by the following loop, which should always be used as a source of
symmetry information in preference to the above space-group names.
They are only intended as comments.
;

loop_
_space_group_symop_operation_xyz
'x, y, z'
'-x, y+1/2, -z+1/2'
'-x, -y, -z'
'x, -y-1/2, z-1/2'

loop_
_atom_site_label
_atom_site_type_symbol
_atom_site_fract_x
_atom_site_fract_y
_atom_site_fract_z
_atom_site_U_iso_or_equiv
_atom_site_adp_type
_atom_site_occupancy
_atom_site_site_symmetry_order
_atom_site_calc_flag
_atom_site_refinement_flags_posn
_atom_site_refinement_flags_adp
_atom_site_refinement_flags_occupancy
_atom_site_disorder_assembly
_atom_site_disorder_group
C1 C 1.0738(2) 0.2300(6) 0.18730(14) 0.0330(12) Uani 1 1 d . . . . .
H1 H 1.103953 0.267315 0.198257 0.040 Uiso 1 1 calc R U . . .
C2 C 1.0600(2) 0.1121(6) 0.20189(15) 0.0328(12) Uani 1 1 d . . . . .
H2 H 1.080315 0.071509 0.222405 0.039 Uiso 1 1 calc R U . . .
C3 C 1.0146(2) 0.0501(6) 0.18603(15) 0.0278(11) Uani 1 1 d . . . . .
C4 C 0.98744(17) 0.1162(5) 0.15416(13) 0.0241(10) Uani 1 1 d . . . . .
H4 H 0.958117 0.078171 0.141809 0.029 Uiso 1 1 calc R U . . .
C5 C 1.00396(17) 0.2381(5) 0.14082(13) 0.0236(10) Uani 1 1 d . . . . .
C6 C 1.0281(2) -0.1159(5) 0.23712(15) 0.0313(11) Uani 1 1 d . . . . .
C7 C 1.0582(2) -0.2259(6) 0.23417(14) 0.0315(11) Uani 1 1 d . . . . .
H7 H 1.056995 -0.270828 0.210458 0.038 Uiso 1 1 calc R U . . .
C8 C 1.0903(2) -0.2700(6) 0.26642(15) 0.0336(12) Uani 1 1 d . . . . .
H8 H 1.110529 -0.344365 0.264392 0.040 Uiso 1 1 calc R U . . .
C9 C 1.0918(2) -0.2022(6) 0.30166(14) 0.0331(12) Uani 1 1 d . . . . .
C10 C 1.0613(2) -0.0935(6) 0.30470(15) 0.0373(13) Uani 1 1 d . . . . .
H10 H 1.062506 -0.048123 0.328349 0.045 Uiso 1 1 calc R U . . .
C11 C 1.0288(2) -0.0513(6) 0.27251(16) 0.0361(12) Uani 1 1 d . . . . .
H11 H 1.007435 0.020519 0.274821 0.043 Uiso 1 1 calc R U . . .
C12 C 1.1574(3) -0.3393(10) 0.3326(2) 0.072(2) Uani 1 1 d . . . . .
H12A H 1.140101 -0.421703 0.325712 0.108 Uiso 1 1 calc R U . . .
H12B H 1.177924 -0.349727 0.357320 0.108 Uiso 1 1 calc R U . . .
H12C H 1.178055 -0.316989 0.312897 0.108 Uiso 1 1 calc R U . . .
C13 C 0.9543(2) -0.1346(5) 0.18710(14) 0.0305(11) Uani 1 1 d . . . . .
C14 C 0.9506(2) -0.1946(6) 0.15159(16) 0.0357(12) Uani 1 1 d . . . . .
H14 H 0.976355 -0.185879 0.136327 0.043 Uiso 1 1 calc R U . . .
C15 C 0.9078(2) -0.2701(6) 0.13778(16) 0.0402(13) Uani 1 1 d . . . . .
H15 H 0.905039 -0.309846 0.113203 0.048 Uiso 1 1 calc R U . . .
C16 C 0.8703(2) -0.2849(6) 0.16068(18) 0.0405(13) Uani 1 1 d . . . . .
C17 C 0.8738(2) -0.2233(7) 0.19637(18) 0.0499(16) Uani 1 1 d . . . . .
H17 H 0.847828 -0.231369 0.211421 0.060 Uiso 1 1 calc R U . . .
C18 C 0.9155(2) -0.1491(6) 0.21023(17) 0.0446(14) Uani 1 1 d . . . . .
H18 H 0.918001 -0.109073 0.234748 0.054 Uiso 1 1 calc R U . . .
C19 C 0.8247(3) -0.4329(8) 0.1163(2) 0.066(2) Uani 1 1 d . . . . .
H19A H 0.826032 -0.373883 0.094453 0.099 Uiso 1 1 calc R U . . .
H19B H 0.793941 -0.482211 0.112666 0.099 Uiso 1 1 calc R U . . .
H19C H 0.852269 -0.494309 0.118058 0.099 Uiso 1 1 calc R U . . .
C20 C 0.9761(2) 0.5166(5) 0.07390(17) 0.0303(13) Uani 1 1 d . . . . .
H20 H 0.989841 0.600505 0.070339 0.036 Uiso 1 1 calc R U . . .
C21 C 0.9355(2) 0.4779(6) 0.04876(18) 0.0334(13) Uani 1 1 d . . . . .
H21 H 0.921971 0.534679 0.028744 0.040 Uiso 1 1 calc R U . . .
C22 C 0.91418(18) 0.3515(6) 0.05339(13) 0.0269(10) Uani 1 1 d . . . . .
C23 C 0.93579(17) 0.2716(5) 0.08445(13) 0.0240(10) Uani 1 1 d . . . . .
H23 H 0.922254 0.188018 0.088732 0.029 Uiso 1 1 calc R U . . .
C24 C 0.97749(18) 0.3169(5) 0.10893(13) 0.0252(10) Uani 1 1 d . . . . .
C25 C 0.85190(18) 0.3996(6) -0.00265(14) 0.0279(11) Uani 1 1 d . . . . .
C26 C 0.86474(19) 0.3907(6) -0.04001(14) 0.0304(11) Uani 1 1 d . . . . .
H26 H 0.887270 0.325569 -0.045793 0.036 Uiso 1 1 calc R U . . .
C27 C 0.8441(2) 0.4791(6) -0.06920(17) 0.0309(12) Uani 1 1 d . . . . .
H27 H 0.852013 0.471291 -0.094537 0.037 Uiso 1 1 calc R U . . .
C28 C 0.81153(18) 0.5791(6) -0.05990(14) 0.0287(11) Uani 1 1 d . . . . .
C29 C 0.79903(19) 0.5872(6) -0.02210(15) 0.0340(12) Uani 1 1 d . . . . .
H29 H 0.777089 0.653218 -0.015871 0.041 Uiso 1 1 calc R U . . .
C30 C 0.8189(2) 0.4985(6) 0.00591(16) 0.0316(13) Uani 1 1 d . . . . .
H30 H 0.810144 0.504542 0.031042 0.038 Uiso 1 1 calc R U . . .
C31 C 0.8047(2) 0.6732(7) -0.12404(16) 0.0476(15) Uani 1 1 d . . . . .
H31A H 0.839857 0.690132 -0.122330 0.071 Uiso 1 1 calc R U . . .
H31B H 0.786702 0.742153 -0.139374 0.071 Uiso 1 1 calc R U . . .
H31C H 0.797195 0.587698 -0.136192 0.071 Uiso 1 1 calc R U . . .
C32 C 0.84974(19) 0.1849(6) 0.03268(14) 0.0286(11) Uani 1 1 d . . . . .
C33 C 0.8093(2) 0.1815(6) 0.05288(15) 0.0319(12) Uani 1 1 d . . . . .
H33 H 0.798558 0.260626 0.063346 0.038 Uiso 1 1 calc R U . . .
C34 C 0.7838(2) 0.0620(7) 0.05817(17) 0.0393(13) Uani 1 1 d . . . . .
H34 H 0.755876 0.061202 0.071285 0.047 Uiso 1 1 calc R U . . .
C35 C 0.8015(2) -0.0549(6) 0.04327(17) 0.0383(13) Uani 1 1 d . . . . .
C36 C 0.8412(3) -0.0520(7) 0.0222(2) 0.0518(17) Uani 1 1 d . . . . .
H36 H 0.851995 -0.130907 0.011692 0.062 Uiso 1 1 calc R U . . .
C37 C 0.8655(2) 0.0684(7) 0.01649(18) 0.0423(14) Uani 1 1 d . . . . .
H37 H 0.892018 0.070144 0.001881 0.051 Uiso 1 1 calc R U . . .
C38 C 0.7387(3) -0.1855(9) 0.0679(3) 0.072(2) Uani 1 1 d . . . . .
H38A H 0.747689 -0.147811 0.093490 0.108 Uiso 1 1 calc R U . . .
H38B H 0.728915 -0.277356 0.070364 0.108 Uiso 1 1 calc R U . . .
H38C H 0.711431 -0.135741 0.054281 0.108 Uiso 1 1 calc R U . . .
C39 C 1.1211(2) 0.5136(5) 0.17923(19) 0.0315(13) Uani 1 1 d . . . . .
C40 C 1.1591(3) 0.5084(6) 0.2010(2) 0.0362(15) Uani 1 1 d . . . . .
C41 C 1.2036(3) 0.4876(6) 0.22744(19) 0.0350(15) Uani 1 1 d . . . . .
C42 C 1.2227(3) 0.3601(7) 0.23226(19) 0.0575(17) Uani 1 1 d . . . . .
H42 H 1.207456 0.290433 0.217256 0.069 Uiso 1 1 calc R U . . .
C43 C 1.2643(3) 0.3334(8) 0.2590(2) 0.0645(19) Uani 1 1 d . . . . .
H43 H 1.277004 0.246653 0.260942 0.077 Uiso 1 1 calc R U . . .
C44 C 1.2875(2) 0.4322(8) 0.28305(19) 0.0474(16) Uani 1 1 d . . . . .
C45 C 1.2695(3) 0.5614(8) 0.2763(2) 0.0608(18) Uani 1 1 d . . . . .
H45 H 1.285149 0.631555 0.290830 0.073 Uiso 1 1 calc R U . . .
C46 C 1.2284(2) 0.5900(7) 0.24819(19) 0.0535(16) Uani 1 1 d . . . . .
H46 H 1.218017 0.678201 0.243688 0.064 Uiso 1 1 calc R U . . .
C47 C 1.3298(3) 0.3970(11) 0.3141(2) 0.079(3) Uani 1 1 d . . . . .
H47A H 1.316901 0.353488 0.335473 0.119 Uiso 1 1 calc R U . . .
H47B H 1.347120 0.477306 0.323329 0.119 Uiso 1 1 calc R U . . .
H47C H 1.352511 0.337817 0.303368 0.119 Uiso 1 1 calc R U . . .
C48 C 1.06584(18) 0.6730(6) 0.12130(14) 0.0322(12) Uani 1 1 d . . . . .
C49 C 1.06581(19) 0.7797(6) 0.10628(14) 0.0311(11) Uani 1 1 d . . . . .
C50 C 1.0620(2) 0.9058(6) 0.08593(15) 0.0316(11) Uani 1 1 d . . . . .
C51 C 1.1032(3) 0.9902(7) 0.0859(2) 0.0471(18) Uani 1 1 d . . . . .
H51 H 1.133541 0.964512 0.099721 0.056 Uiso 1 1 calc R U . . .
C52 C 1.1003(3) 1.1093(7) 0.06625(19) 0.0523(17) Uani 1 1 d . . . . .
H52 H 1.128427 1.163446 0.067166 0.063 Uiso 1 1 calc R U . . .
C53 C 1.0562(3) 1.1501(6) 0.04512(18) 0.0452(15) Uani 1 1 d . . . . .
C54 C 1.0145(3) 1.0667(7) 0.04499(18) 0.0438(14) Uani 1 1 d . . . . .
H54 H 0.984104 1.093104 0.031284 0.053 Uiso 1 1 calc R U . . .
C55 C 1.0176(2) 0.9471(6) 0.06467(16) 0.0363(12) Uani 1 1 d . . . . .
H55 H 0.989432 0.892846 0.063732 0.044 Uiso 1 1 calc R U . . .
C56 C 1.0530(4) 1.2798(8) 0.0232(2) 0.069(2) Uani 1 1 d . . . . .
H56A H 1.053788 1.353034 0.041337 0.103 Uiso 1 1 calc R U . . .
H56B H 1.022344 1.282752 0.005624 0.103 Uiso 1 1 calc R U . . .
H56C H 1.080696 1.287028 0.008554 0.103 Uiso 1 1 calc R U . . .
C57 C 0.57861(19) 0.2181(6) 0.18760(14) 0.0304(11) Uani 1 1 d . . . . .
H57 H 0.609080 0.252864 0.198839 0.037 Uiso 1 1 calc R U . . .
C58 C 0.5637(2) 0.0981(6) 0.20087(15) 0.0322(11) Uani 1 1 d . . . . .
H58 H 0.583660 0.053825 0.220867 0.039 Uiso 1 1 calc R U . . .
C59 C 0.5180(2) 0.0408(6) 0.18435(16) 0.0291(11) Uani 1 1 d . . . . .
C60 C 0.49091(18) 0.1131(5) 0.15345(13) 0.0243(10) Uani 1 1 d . . . . .
H60 H 0.460905 0.078887 0.141108 0.029 Uiso 1 1 calc R U . . .
C61 C 0.50852(17) 0.2351(5) 0.14117(12) 0.0232(10) Uani 1 1 d . . . . .
C62 C 0.5287(2) -0.1292(6) 0.23445(15) 0.0338(12) Uani 1 1 d . . . . .
C63 C 0.5585(2) -0.2397(6) 0.23251(15) 0.0334(12) Uani 1 1 d . . . . .
H63 H 0.558418 -0.284647 0.208876 0.040 Uiso 1 1 calc R U . . .
C64 C 0.5888(2) -0.2849(6) 0.26541(16) 0.0378(13) Uani 1 1 d . . . . .
H64 H 0.608679 -0.360514 0.264028 0.045 Uiso 1 1 calc R U . . .
C65 C 0.5893(2) -0.2165(7) 0.30037(14) 0.0364(13) Uani 1 1 d . . . . .
C66 C 0.5589(2) -0.1070(6) 0.30269(16) 0.0405(14) Uani 1 1 d . . . . .
H66 H 0.558942 -0.062037 0.326309 0.049 Uiso 1 1 calc R U . . .
C67 C 0.5282(2) -0.0638(6) 0.26984(17) 0.0389(13) Uani 1 1 d . . . . .
H67 H 0.507266 0.009304 0.271480 0.047 Uiso 1 1 calc R U . . .
C68 C 0.6525(3) -0.3579(10) 0.3331(2) 0.070(2) Uani 1 1 d . . . . .
H68A H 0.634622 -0.437319 0.323852 0.106 Uiso 1 1 calc R U . . .
H68B H 0.669863 -0.373941 0.358770 0.106 Uiso 1 1 calc R U . . .
H68C H 0.676051 -0.335051 0.315648 0.106 Uiso 1 1 calc R U . . .
C69 C 0.4583(2) -0.1477(6) 0.18193(17) 0.0359(12) Uani 1 1 d . . . . .
C70 C 0.4239(2) -0.1950(7) 0.2059(2) 0.0553(18) Uani 1 1 d . . . . .
H70 H 0.427871 -0.174960 0.232495 0.066 Uiso 1 1 calc R U . . .
C71 C 0.3834(3) -0.2730(8) 0.1892(3) 0.072(2) Uani 1 1 d . . . . .
H71 H 0.361064 -0.306090 0.205135 0.086 Uiso 1 1 calc R U . . .
C72 C 0.3759(3) -0.3013(7) 0.1508(3) 0.064(2) Uani 1 1 d . . . . .
C73 C 0.4099(3) -0.2552(8) 0.1276(3) 0.066(2) Uani 1 1 d . . . . .
H73 H 0.405194 -0.273627 0.100990 0.080 Uiso 1 1 calc R U . . .
C74 C 0.4517(2) -0.1807(7) 0.14360(19) 0.0494(15) Uani 1 1 d . . . . .
H74 H 0.475072 -0.153671 0.127664 0.059 Uiso 1 1 calc R U . . .
C75 C 0.3072(4) -0.4451(12) 0.1509(4) 0.134(5) Uani 1 1 d . U . . .
H75A H 0.326503 -0.495926 0.171114 0.200 Uiso 1 1 calc R U . . .
H75B H 0.287110 -0.504869 0.133577 0.200 Uiso 1 1 calc R U . . .
H75C H 0.286028 -0.383562 0.162343 0.200 Uiso 1 1 calc R U . . .
C76 C 0.4827(2) 0.5182(5) 0.07584(17) 0.0319(13) Uani 1 1 d . . . . .
H76 H 0.497001 0.601540 0.072494 0.038 Uiso 1 1 calc R U . . .
C77 C 0.4415(2) 0.4821(6) 0.05088(18) 0.0333(13) Uani 1 1 d . . . . .
H77 H 0.428644 0.539985 0.030953 0.040 Uiso 1 1 calc R U . . .
C78 C 0.41871(18) 0.3584(5) 0.05519(13) 0.0264(10) Uani 1 1 d . . . . .
C79 C 0.44016(17) 0.2757(5) 0.08570(13) 0.0233(10) Uani 1 1 d . . . . .
H79 H 0.426029 0.192656 0.089705 0.028 Uiso 1 1 calc R U . . .
C80 C 0.48238(18) 0.3173(5) 0.10995(13) 0.0246(10) Uani 1 1 d . . . . .
C81 C 0.35520(18) 0.4122(6) 0.00039(14) 0.0273(11) Uani 1 1 d . . . . .
C82 C 0.3249(2) 0.5163(6) 0.00990(17) 0.0317(12) Uani 1 1 d . . . . .
H82 H 0.319224 0.527825 0.035695 0.038 Uiso 1 1 calc R U . . .
C83 C 0.30322(19) 0.6025(6) -0.01844(14) 0.0313(11) Uani 1 1 d . . . . .
H83 H 0.282801 0.671573 -0.011793 0.038 Uiso 1 1 calc R U . . .
C84 C 0.31178(18) 0.5866(6) -0.05709(14) 0.0281(11) Uani 1 1 d . . . . .
C85 C 0.3424(2) 0.4827(5) -0.06711(17) 0.0299(12) Uani 1 1 d . . . . .
H85 H 0.348085 0.471109 -0.092905 0.036 Uiso 1 1 calc R U . . .
C86 C 0.36440(18) 0.3966(6) -0.03795(14) 0.0299(11) Uani 1 1 d . . . . .
H86 H 0.385367 0.328356 -0.044265 0.036 Uiso 1 1 calc R U . . .
C87 C 0.2986(2) 0.6677(8) -0.12279(16) 0.0474(16) Uani 1 1 d . . . . .
H87A H 0.333678 0.678890 -0.123661 0.071 Uiso 1 1 calc R U . . .
H87B H 0.280501 0.736799 -0.137994 0.071 Uiso 1 1 calc R U . . .
H87C H 0.288184 0.581571 -0.133305 0.071 Uiso 1 1 calc R U . . .
C88 C 0.35269(19) 0.1958(5) 0.03449(14) 0.0283(11) Uani 1 1 d . . . . .
C89 C 0.3691(2) 0.0800(6) 0.01769(18) 0.0402(13) Uani 1 1 d . . . . .
H89 H 0.395966 0.082907 0.003375 0.048 Uiso 1 1 calc R U . . .
C90 C 0.3446(3) -0.0409(7) 0.0227(2) 0.0467(16) Uani 1 1 d . . . . .
H90 H 0.355328 -0.119258 0.011824 0.056 Uiso 1 1 calc R U . . .
C91 C 0.3048(2) -0.0446(6) 0.04365(17) 0.0356(12) Uani 1 1 d . . . . .
C92 C 0.2871(2) 0.0716(7) 0.05898(16) 0.0378(13) Uani 1 1 d . . . . .
H92 H 0.259017 0.069889 0.071942 0.045 Uiso 1 1 calc R U . . .
C93 C 0.3124(2) 0.1910(6) 0.05444(15) 0.0318(12) Uani 1 1 d . . . . .
H93 H 0.301586 0.269296 0.065289 0.038 Uiso 1 1 calc R U . . .
C94 C 0.2430(3) -0.1804(8) 0.0686(2) 0.063(2) Uani 1 1 d . . . . .
H94A H 0.253438 -0.152676 0.095051 0.094 Uiso 1 1 calc R U . . .
H94B H 0.231936 -0.271880 0.068388 0.094 Uiso 1 1 calc R U . . .
H94C H 0.216104 -0.124216 0.057218 0.094 Uiso 1 1 calc R U . . .
C95 C 0.6287(2) 0.5017(5) 0.18089(19) 0.0321(13) Uani 1 1 d . . . . .
C96 C 0.6657(3) 0.4920(6) 0.2023(2) 0.0372(15) Uani 1 1 d . . . . .
C97 C 0.7094(3) 0.4711(6) 0.23085(19) 0.0363(14) Uani 1 1 d . . . . .
C98 C 0.7586(3) 0.4900(6) 0.2220(2) 0.0516(16) Uani 1 1 d . . . . .
H98 H 0.764347 0.516765 0.197161 0.062 Uiso 1 1 calc R U . . .
C99 C 0.7984(3) 0.4673(7) 0.2516(2) 0.0572(17) Uani 1 1 d . . . . .
H99 H 0.830776 0.479369 0.245787 0.069 Uiso 1 1 calc R U . . .
C100 C 0.7922(2) 0.4289(8) 0.28819(18) 0.0475(16) Uani 1 1 d . . . . .
C101 C 0.7447(3) 0.4108(8) 0.29634(19) 0.0621(18) Uani 1 1 d . . . . .
H101 H 0.739334 0.384488 0.321312 0.074 Uiso 1 1 calc R U . . .
C102 C 0.7034(2) 0.4317(7) 0.26731(18) 0.0545(16) Uani 1 1 d . . . . .
H102 H 0.671286 0.417823 0.273507 0.065 Uiso 1 1 calc R U . . .
C103 C 0.8349(3) 0.3971(11) 0.3185(2) 0.074(2) Uani 1 1 d . . . . .
H10A H 0.856675 0.334425 0.308123 0.111 Uiso 1 1 calc R U . . .
H10B H 0.822629 0.358605 0.340908 0.111 Uiso 1 1 calc R U . . .
H10C H 0.852968 0.477845 0.326104 0.111 Uiso 1 1 calc R U . . .
C104 C 0.57341(18) 0.6658(6) 0.12374(14) 0.0297(11) Uani 1 1 d . . . . .
C105 C 0.57287(19) 0.7728(6) 0.10852(14) 0.0292(11) Uani 1 1 d . . . . .
C106 C 0.5689(2) 0.8991(6) 0.08798(14) 0.0307(11) Uani 1 1 d . . . . .
C107 C 0.6089(3) 0.9889(6) 0.0890(2) 0.0427(16) Uani 1 1 d . . . . .
H107 H 0.639327 0.966745 0.103471 0.051 Uiso 1 1 calc R U . . .
C108 C 0.6045(2) 1.1076(7) 0.06955(18) 0.0465(15) Uani 1 1 d . . . . .
H108 H 0.631569 1.165794 0.071452 0.056 Uiso 1 1 calc R U . . .
C109 C 0.5601(2) 1.1438(6) 0.04679(16) 0.0388(13) Uani 1 1 d . . . . .
C110 C 0.5199(2) 1.0562(7) 0.04573(16) 0.0384(13) Uani 1 1 d . . . . .
H110 H 0.489508 1.079449 0.031547 0.046 Uiso 1 1 calc R U . . .
C111 C 0.5244(2) 0.9362(6) 0.06518(16) 0.0362(12) Uani 1 1 d . . . . .
H111 H 0.497192 0.878216 0.063206 0.043 Uiso 1 1 calc R U . . .
C112 C 0.5560(3) 1.2730(7) 0.0247(2) 0.0570(18) Uani 1 1 d . . . . .
H11A H 0.582514 1.278957 0.008805 0.086 Uiso 1 1 calc R U . . .
H11B H 0.558282 1.346563 0.042761 0.086 Uiso 1 1 calc R U . . .
H11C H 0.524435 1.276385 0.008272 0.086 Uiso 1 1 calc R U . . .
N1 N 1.04729(15) 0.2959(5) 0.15846(11) 0.0257(9) Uani 1 1 d . . . . .
N2 N 0.99876(17) -0.0632(5) 0.20243(13) 0.0310(10) Uani 1 1 d . . . . .
N3 N 0.99772(15) 0.4394(4) 0.10383(11) 0.0247(9) Uani 1 1 d . . . . .
N4 N 0.87429(16) 0.3089(5) 0.02757(12) 0.0325(10) Uani 1 1 d . . . . .
N5 N 0.55191(15) 0.2886(5) 0.15935(11) 0.0269(9) Uani 1 1 d . . . . .
N6 N 0.50078(17) -0.0746(5) 0.19933(13) 0.0318(10) Uani 1 1 d . . . . .
N7 N 0.50412(16) 0.4381(5) 0.10548(12) 0.0270(9) Uani 1 1 d . . . . .
N8 N 0.37769(16) 0.3208(5) 0.03008(13) 0.0334(10) Uani 1 1 d . . . . .
O1 O 1.12217(16) -0.2349(5) 0.33534(11) 0.0476(11) Uani 1 1 d . . . . .
O2 O 0.82740(18) -0.3592(6) 0.15000(14) 0.0607(13) Uani 1 1 d . . . . .
O3 O 0.79021(14) 0.6726(5) -0.08573(10) 0.0384(9) Uani 1 1 d . . . . .
O4 O 0.78102(19) -0.1791(5) 0.04640(15) 0.0574(12) Uani 1 1 d . . . . .
O5 O 0.61827(18) -0.2505(5) 0.33465(11) 0.0503(11) Uani 1 1 d . . . . .
O6 O 0.3372(2) -0.3784(7) 0.1312(3) 0.111(3) Uani 1 1 d . . . . .
O7 O 0.28862(14) 0.6764(5) -0.08315(10) 0.0382(9) Uani 1 1 d . . . . .
O8 O 0.28395(18) -0.1691(5) 0.04648(14) 0.0529(12) Uani 1 1 d . . . . .
Pt1 Pt 1.06040(2) 0.48875(2) 0.14126(2) 0.02316(10) Uani 1 1 d . . . . .
Pt2 Pt 0.56715(2) 0.48155(2) 0.14273(2) 0.02283(10) Uani 1 1 d . . . . .

loop_
_atom_site_aniso_label
_atom_site_aniso_U_11
_atom_site_aniso_U_22
_atom_site_aniso_U_33
_atom_site_aniso_U_23
_atom_site_aniso_U_13
_atom_site_aniso_U_12
C1 0.031(3) 0.036(3) 0.030(2) 0.002(2) 0.000(2) -0.008(2)
C2 0.032(3) 0.033(3) 0.032(2) 0.010(2) -0.001(2) -0.005(2)
C3 0.031(3) 0.026(3) 0.026(2) 0.003(2) 0.002(2) 0.000(2)
C4 0.023(2) 0.022(2) 0.028(2) 0.0004(19) 0.0053(18) -0.005(2)
C5 0.027(2) 0.024(2) 0.021(2) -0.0024(18) 0.0059(18) 0.001(2)
C6 0.036(3) 0.028(3) 0.029(2) 0.007(2) 0.003(2) -0.007(2)
C7 0.037(3) 0.033(3) 0.024(2) -0.001(2) 0.005(2) -0.006(2)
C8 0.031(3) 0.038(3) 0.031(3) -0.002(2) 0.003(2) 0.003(2)
C9 0.034(3) 0.047(3) 0.018(2) 0.005(2) 0.0010(19) -0.006(3)
C10 0.048(3) 0.043(3) 0.022(2) -0.003(2) 0.010(2) -0.011(3)
C11 0.045(3) 0.032(3) 0.033(3) 0.002(2) 0.013(2) 0.003(3)
C12 0.052(4) 0.105(7) 0.051(4) 0.000(4) -0.023(3) 0.022(4)
C13 0.034(3) 0.024(3) 0.032(2) 0.007(2) 0.000(2) -0.002(2)
C14 0.031(3) 0.038(3) 0.039(3) 0.000(2) 0.006(2) -0.002(2)
C15 0.046(3) 0.038(3) 0.036(3) -0.008(2) 0.002(2) -0.006(3)
C16 0.032(3) 0.039(3) 0.051(3) 0.003(3) 0.006(2) -0.009(2)
C17 0.046(3) 0.057(4) 0.048(3) 0.000(3) 0.014(3) -0.013(3)
C18 0.046(3) 0.049(4) 0.041(3) -0.005(3) 0.013(3) -0.014(3)
C19 0.067(5) 0.065(5) 0.062(4) -0.008(4) -0.007(4) -0.017(4)
C20 0.032(3) 0.028(3) 0.028(3) 0.011(2) -0.005(2) -0.005(2)
C21 0.033(3) 0.032(3) 0.033(3) 0.011(2) -0.001(2) -0.004(2)
C22 0.025(2) 0.035(3) 0.021(2) 0.001(2) 0.0025(18) -0.001(2)
C23 0.025(2) 0.025(2) 0.023(2) -0.0001(19) 0.0054(18) -0.005(2)
C24 0.025(2) 0.027(3) 0.025(2) 0.0031(19) 0.0067(18) -0.003(2)
C25 0.027(2) 0.035(3) 0.022(2) 0.001(2) 0.0022(18) -0.004(2)
C26 0.029(2) 0.032(3) 0.030(2) -0.001(2) 0.006(2) 0.002(2)
C27 0.030(3) 0.037(3) 0.026(3) 0.000(2) 0.009(2) -0.003(2)
C28 0.024(2) 0.034(3) 0.028(2) 0.003(2) 0.0007(19) -0.002(2)
C29 0.030(3) 0.042(3) 0.032(3) 0.000(2) 0.010(2) 0.004(2)
C30 0.032(3) 0.043(3) 0.020(3) -0.001(2) 0.004(2) 0.001(2)
C31 0.051(3) 0.062(4) 0.031(3) 0.014(3) 0.009(2) 0.003(3)
C32 0.028(2) 0.031(3) 0.025(2) 0.001(2) -0.0051(19) -0.001(2)
C33 0.031(3) 0.032(3) 0.032(3) 0.002(2) 0.003(2) 0.002(2)
C34 0.037(3) 0.041(3) 0.040(3) 0.005(3) 0.003(2) -0.002(3)
C35 0.037(3) 0.032(3) 0.043(3) 0.000(3) -0.006(2) -0.009(3)
C36 0.060(4) 0.032(3) 0.066(4) -0.015(3) 0.016(4) -0.005(3)
C37 0.038(3) 0.043(4) 0.049(3) -0.012(3) 0.019(3) -0.004(3)
C38 0.048(4) 0.056(5) 0.110(6) 0.019(5) -0.001(4) -0.024(4)
C39 0.025(3) 0.023(3) 0.049(4) 0.008(2) 0.015(3) 0.003(2)
C40 0.034(4) 0.041(3) 0.034(3) -0.002(2) 0.005(3) -0.008(2)
C41 0.036(4) 0.037(3) 0.030(3) -0.003(2) 0.001(3) 0.000(2)
C42 0.057(4) 0.051(4) 0.060(4) -0.002(3) -0.008(3) 0.003(3)
C43 0.053(4) 0.053(4) 0.084(5) 0.015(4) -0.004(4) 0.009(3)
C44 0.033(3) 0.058(4) 0.049(3) 0.007(3) -0.003(3) 0.004(3)
C45 0.049(4) 0.060(4) 0.065(4) -0.014(3) -0.019(3) -0.001(3)
C46 0.049(4) 0.044(4) 0.064(4) 0.002(3) -0.010(3) 0.003(3)
C47 0.050(4) 0.117(8) 0.066(5) 0.017(5) -0.012(4) 0.006(5)
C48 0.022(2) 0.048(4) 0.028(2) -0.003(2) 0.0052(19) -0.010(2)
C49 0.032(3) 0.033(3) 0.030(2) 0.004(2) 0.010(2) -0.006(2)
C50 0.032(3) 0.033(3) 0.032(3) -0.003(2) 0.012(2) -0.007(2)
C51 0.053(4) 0.043(4) 0.045(4) 0.006(3) 0.002(3) -0.019(3)
C52 0.064(4) 0.045(4) 0.049(3) 0.007(3) 0.009(3) -0.021(3)
C53 0.066(4) 0.029(3) 0.044(3) -0.002(3) 0.020(3) -0.004(3)
C54 0.051(4) 0.041(4) 0.042(3) 0.003(3) 0.012(3) 0.006(3)
C55 0.038(3) 0.033(3) 0.039(3) 0.002(2) 0.007(2) -0.006(3)
C56 0.100(6) 0.043(4) 0.069(5) 0.015(4) 0.033(4) 0.003(4)
C57 0.028(2) 0.038(3) 0.024(2) 0.005(2) 0.0014(19) -0.006(2)
C58 0.031(3) 0.034(3) 0.030(2) 0.010(2) 0.001(2) 0.000(2)
C59 0.032(3) 0.023(3) 0.032(3) 0.002(2) 0.006(2) 0.000(2)
C60 0.026(2) 0.022(2) 0.025(2) 0.0027(19) 0.0050(18) -0.004(2)
C61 0.026(2) 0.027(3) 0.017(2) -0.0010(18) 0.0045(17) -0.001(2)
C62 0.041(3) 0.029(3) 0.032(3) 0.012(2) 0.008(2) -0.004(2)
C63 0.041(3) 0.032(3) 0.027(2) 0.002(2) 0.006(2) -0.003(2)
C64 0.042(3) 0.038(3) 0.035(3) 0.001(2) 0.009(2) 0.007(3)
C65 0.042(3) 0.046(4) 0.021(2) 0.005(2) 0.005(2) -0.003(3)
C66 0.061(4) 0.034(3) 0.030(3) 0.000(2) 0.020(3) -0.007(3)
C67 0.053(4) 0.029(3) 0.039(3) 0.005(2) 0.022(3) 0.003(3)
C68 0.070(5) 0.087(6) 0.047(4) 0.000(4) -0.017(3) 0.024(5)
C69 0.030(3) 0.026(3) 0.053(3) 0.013(2) 0.009(2) 0.003(2)
C70 0.047(4) 0.061(4) 0.059(4) 0.026(3) 0.013(3) -0.005(3)
C71 0.037(4) 0.075(6) 0.104(6) 0.041(5) 0.013(4) -0.015(4)
C72 0.049(4) 0.038(4) 0.102(6) 0.006(4) -0.002(4) -0.007(3)
C73 0.050(4) 0.053(4) 0.097(6) -0.026(4) 0.016(4) -0.021(3)
C74 0.044(3) 0.045(4) 0.060(4) -0.014(3) 0.012(3) -0.009(3)
C75 0.076(7) 0.096(8) 0.225(14) 0.006(9) 0.008(9) -0.035(7)
C76 0.037(3) 0.028(3) 0.028(3) 0.010(2) -0.006(2) -0.006(2)
C77 0.034(3) 0.031(3) 0.032(3) 0.012(2) -0.004(3) -0.003(2)
C78 0.029(2) 0.030(3) 0.020(2) 0.0007(19) 0.0020(18) 0.000(2)
C79 0.023(2) 0.023(2) 0.024(2) 0.0017(19) 0.0024(18) -0.0037(19)
C80 0.029(2) 0.023(2) 0.022(2) 0.0008(19) 0.0071(18) -0.004(2)
C81 0.027(2) 0.030(3) 0.024(2) -0.001(2) 0.0002(19) -0.004(2)
C82 0.030(3) 0.042(3) 0.024(3) -0.002(2) 0.007(2) -0.003(2)
C83 0.030(2) 0.034(3) 0.032(2) 0.000(2) 0.009(2) 0.001(2)
C84 0.025(2) 0.030(3) 0.028(2) 0.002(2) -0.0001(19) -0.002(2)
C85 0.032(3) 0.035(3) 0.024(3) -0.001(2) 0.007(2) -0.002(2)
C86 0.027(2) 0.030(3) 0.033(3) -0.002(2) 0.004(2) 0.001(2)
C87 0.046(3) 0.067(4) 0.030(3) 0.011(3) 0.008(2) 0.009(3)
C88 0.031(2) 0.026(3) 0.026(2) 0.000(2) -0.0038(19) -0.005(2)
C89 0.037(3) 0.036(3) 0.050(3) -0.009(3) 0.019(3) -0.003(3)
C90 0.057(4) 0.028(3) 0.059(4) -0.013(3) 0.019(3) -0.005(3)
C91 0.037(3) 0.030(3) 0.039(3) -0.001(2) 0.002(2) -0.010(3)
C92 0.039(3) 0.044(4) 0.030(3) -0.002(2) 0.005(2) -0.005(3)
C93 0.030(3) 0.035(3) 0.032(3) -0.002(2) 0.006(2) 0.001(2)
C94 0.059(4) 0.061(5) 0.070(4) 0.002(4) 0.017(4) -0.032(4)
C95 0.031(3) 0.026(3) 0.040(3) 0.011(2) 0.009(3) 0.002(2)
C96 0.034(4) 0.039(3) 0.039(3) -0.005(2) 0.006(3) -0.009(2)
C97 0.036(3) 0.036(3) 0.035(3) -0.005(2) 0.001(3) -0.006(3)
C98 0.044(4) 0.052(4) 0.056(4) -0.004(3) -0.005(3) -0.005(3)
C99 0.040(4) 0.060(4) 0.066(4) -0.003(3) -0.011(3) -0.002(3)
C100 0.043(3) 0.055(4) 0.041(3) -0.002(3) -0.006(3) 0.007(3)
C101 0.056(4) 0.080(5) 0.047(3) 0.010(3) -0.002(3) 0.015(4)
C102 0.041(3) 0.073(5) 0.049(3) 0.006(3) 0.004(3) 0.005(3)
C103 0.062(5) 0.098(7) 0.055(4) 0.004(4) -0.018(4) 0.009(5)
C104 0.023(2) 0.039(3) 0.027(2) -0.002(2) 0.0023(19) -0.006(2)
C105 0.030(3) 0.032(3) 0.026(2) 0.004(2) 0.0055(19) -0.007(2)
C106 0.035(3) 0.030(3) 0.028(2) 0.001(2) 0.007(2) -0.007(2)
C107 0.042(4) 0.041(4) 0.044(4) 0.006(3) 0.000(3) -0.014(3)
C108 0.051(4) 0.039(4) 0.049(3) 0.006(3) 0.004(3) -0.015(3)
C109 0.050(3) 0.030(3) 0.039(3) 0.002(2) 0.014(3) -0.001(3)
C110 0.041(3) 0.040(3) 0.034(3) 0.007(3) 0.006(2) 0.000(3)
C111 0.036(3) 0.038(3) 0.036(3) 0.003(2) 0.007(2) -0.009(3)
C112 0.076(5) 0.039(4) 0.059(4) 0.013(3) 0.019(4) 0.000(3)
N1 0.024(2) 0.032(2) 0.0214(18) 0.0013(17) 0.0040(15) -0.0045(18)
N2 0.032(2) 0.025(2) 0.034(2) 0.0087(19) -0.0029(18) -0.0090(19)
N3 0.028(2) 0.023(2) 0.0233(19) 0.0042(17) 0.0017(16) -0.0033(18)
N4 0.030(2) 0.034(3) 0.032(2) 0.0070(19) -0.0040(17) -0.0060(19)
N5 0.028(2) 0.030(2) 0.0232(19) 0.0019(17) 0.0056(16) 0.0011(18)
N6 0.033(2) 0.028(2) 0.034(2) 0.0123(19) 0.0044(18) -0.003(2)
N7 0.034(2) 0.021(2) 0.026(2) 0.0032(17) 0.0022(17) -0.0016(19)
N8 0.030(2) 0.030(2) 0.037(2) 0.0062(19) -0.0047(18) -0.0051(19)
O1 0.046(2) 0.069(3) 0.0252(18) 0.0020(19) -0.0036(17) 0.002(2)
O2 0.047(2) 0.073(3) 0.062(3) -0.010(2) 0.007(2) -0.026(2)
O3 0.039(2) 0.048(3) 0.0289(18) 0.0103(17) 0.0052(15) 0.0110(19)
O4 0.060(3) 0.040(3) 0.073(3) -0.004(2) 0.007(2) -0.022(2)
O5 0.059(3) 0.060(3) 0.030(2) 0.0031(19) 0.0007(19) 0.003(2)
O6 0.057(3) 0.072(4) 0.196(8) 0.026(5) -0.017(4) -0.033(3)
O7 0.036(2) 0.047(3) 0.0312(18) 0.0087(17) 0.0017(15) 0.0100(18)
O8 0.062(3) 0.039(3) 0.060(3) -0.006(2) 0.016(2) -0.023(2)
Pt1 0.02253(15) 0.02427(15) 0.02268(15) 0.00159(7) 0.00295(10) -0.00507(7)
Pt2 0.02349(15) 0.02275(15) 0.02184(15) 0.00200(7) 0.00145(10) -0.00426(7)

loop_
_atom_type_symbol
_atom_type_description
_atom_type_scat_dispersion_real
_atom_type_scat_dispersion_imag
_atom_type_scat_source
C C 0.0181 0.0091 'International Tables Vol C Tables 4.2.6.8 and 6.1.1.4'
H H 0.0000 0.0000 'International Tables Vol C Tables 4.2.6.8 and 6.1.1.4'
N N 0.0311 0.0180 'International Tables Vol C Tables 4.2.6.8 and 6.1.1.4'
O O 0.0492 0.0322 'International Tables Vol C Tables 4.2.6.8 and 6.1.1.4'
Pt Pt -4.5932 6.9264 'International Tables Vol C Tables 4.2.6.8 and 6.1.1.4'

loop_
_geom_angle_atom_site_label_1
_geom_angle_atom_site_label_2
_geom_angle_atom_site_label_3
_geom_angle
_geom_angle_site_symmetry_1
_geom_angle_site_symmetry_3
_geom_angle_publ_flag
N1 C1 C2 124.4(5) . . ?
N1 C1 H1 117.8 . . ?
C2 C1 H1 117.8 . . ?
C1 C2 C3 120.2(5) . . ?
C1 C2 H2 119.9 . . ?
C3 C2 H2 119.9 . . ?
C4 C3 C2 115.8(5) . . ?
C5 C4 C3 120.7(5) . . ?
C5 C4 H4 119.6 . . ?
C3 C4 H4 119.6 . . ?
N1 C5 C4 120.7(4) . . ?
N1 C5 C24 114.4(4) . . ?
C4 C5 C24 124.9(4) . . ?
C7 C6 C11 119.9(5) . . ?
C7 C6 N2 119.6(5) . . ?
C11 C6 N2 120.4(5) . . ?
C6 C7 C8 120.4(5) . . ?
C6 C7 H7 119.8 . . ?
C8 C7 H7 119.8 . . ?
C9 C8 C7 119.4(5) . . ?
C9 C8 H8 120.3 . . ?
C7 C8 H8 120.3 . . ?
O1 C9 C10 114.9(5) . . ?
O1 C9 C8 124.9(6) . . ?
C10 C9 C8 120.2(5) . . ?
C9 C10 C11 120.1(5) . . ?
C9 C10 H10 120.0 . . ?
C11 C10 H10 120.0 . . ?
C6 C11 C10 120.0(6) . . ?
C6 C11 H11 120.0 . . ?
C10 C11 H11 120.0 . . ?
O1 C12 H12A 109.5 . . ?
O1 C12 H12B 109.5 . . ?
H12A C12 H12B 109.5 . . ?
O1 C12 H12C 109.5 . . ?
H12A C12 H12C 109.5 . . ?
H12B C12 H12C 109.5 . . ?
C14 C13 C18 119.8(5) . . ?
C14 C13 N2 120.7(5) . . ?
C18 C13 N2 119.5(5) . . ?
C13 C14 C15 120.1(5) . . ?
C13 C14 H14 120.0 . . ?
C15 C14 H14 120.0 . . ?
C16 C15 C14 119.9(5) . . ?
C16 C15 H15 120.1 . . ?
C14 C15 H15 120.1 . . ?
C17 C16 C15 120.1(6) . . ?
C17 C16 O2 115.8(5) . . ?
C15 C16 O2 124.1(6) . . ?
C16 C17 C18 120.6(6) . . ?
C16 C17 H17 119.7 . . ?
C18 C17 H17 119.7 . . ?
C17 C18 C13 119.6(5) . . ?
C17 C18 H18 120.2 . . ?
C13 C18 H18 120.2 . . ?
O2 C19 H19A 109.5 . . ?
O2 C19 H19B 109.5 . . ?
H19A C19 H19B 109.5 . . ?
O2 C19 H19C 109.5 . . ?
H19A C19 H19C 109.5 . . ?
H19B C19 H19C 109.5 . . ?
N3 C20 C21 123.6(5) . . ?
N3 C20 H20 118.2 . . ?
C21 C20 H20 118.2 . . ?
C20 C21 C22 119.3(5) . . ?
C20 C21 H21 120.3 . . ?
C22 C21 H21 120.3 . . ?
N4 C22 C23 122.3(5) . . ?
N4 C22 C21 120.2(5) . . ?
C23 C22 C21 117.5(5) . . ?
C24 C23 C22 120.2(5) . . ?
C24 C23 H23 119.9 . . ?
C22 C23 H23 119.9 . . ?
N3 C24 C23 121.4(4) . . ?
N3 C24 C5 114.5(4) . . ?
C23 C24 C5 124.1(5) . . ?
C26 C25 C30 119.4(5) . . ?
C26 C25 N4 119.9(5) . . ?
C30 C25 N4 120.6(5) . . ?
C25 C26 C27 120.5(5) . . ?
C25 C26 H26 119.8 . . ?
C27 C26 H26 119.8 . . ?
C28 C27 C26 119.3(5) . . ?
C28 C27 H27 120.4 . . ?
C26 C27 H27 120.4 . . ?
O3 C28 C29 116.0(5) . . ?
O3 C28 C27 124.3(5) . . ?
C29 C28 C27 119.6(5) . . ?
C30 C29 C28 120.3(5) . . ?
C30 C29 H29 119.9 . . ?
C28 C29 H29 119.9 . . ?
C29 C30 C25 120.9(5) . . ?
C29 C30 H30 119.6 . . ?
C25 C30 H30 119.6 . . ?
O3 C31 H31A 109.5 . . ?
O3 C31 H31B 109.5 . . ?
H31A C31 H31B 109.5 . . ?
O3 C31 H31C 109.5 . . ?
H31A C31 H31C 109.5 . . ?
H31B C31 H31C 109.5 . . ?
C33 C32 C37 119.6(5) . . ?
C33 C32 N4 119.9(5) . . ?
C37 C32 N4 120.5(5) . . ?
C32 C33 C34 121.7(6) . . ?
C32 C33 H33 119.2 . . ?
C34 C33 H33 119.2 . . ?
C35 C34 C33 118.0(6) . . ?
C35 C34 H34 121.0 . . ?
C33 C34 H34 121.0 . . ?
O4 C35 C36 114.4(6) . . ?
O4 C35 C34 124.9(6) . . ?
C36 C35 C34 120.6(6) . . ?
C35 C36 C37 120.6(6) . . ?
C35 C36 H36 119.7 . . ?
C37 C36 H36 119.7 . . ?
C32 C37 C36 119.5(6) . . ?
C32 C37 H37 120.3 . . ?
C36 C37 H37 120.3 . . ?
O4 C38 H38A 109.5 . . ?
O4 C38 H38B 109.5 . . ?
H38A C38 H38B 109.5 . . ?
O4 C38 H38C 109.5 . . ?
H38A C38 H38C 109.5 . . ?
H38B C38 H38C 109.5 . . ?
C40 C39 Pt1 169.9(5) . . ?
C39 C40 C41 174.0(6) . . ?
C46 C41 C42 118.4(6) . . ?
C46 C41 C40 122.7(6) . . ?
C42 C41 C40 118.9(6) . . ?
C41 C42 C43 121.2(7) . . ?
C41 C42 H42 119.4 . . ?
C43 C42 H42 119.4 . . ?
C42 C43 C44 121.8(7) . . ?
C42 C43 H43 119.1 . . ?
C44 C43 H43 119.1 . . ?
C43 C44 C45 116.1(6) . . ?
C43 C44 C47 120.2(8) . . ?
C45 C44 C47 123.7(8) . . ?
C44 C45 C46 122.2(7) . . ?
C44 C45 H45 118.9 . . ?
C46 C45 H45 118.9 . . ?
C41 C46 C45 119.8(6) . . ?
C41 C46 H46 120.1 . . ?
C45 C46 H46 120.1 . . ?
C44 C47 H47A 109.5 . . ?
C44 C47 H47B 109.5 . . ?
H47A C47 H47B 109.5 . . ?
C44 C47 H47C 109.5 . . ?
H47A C47 H47C 109.5 . . ?
H47B C47 H47C 109.5 . . ?
C49 C48 Pt1 173.5(5) . . ?
C48 C49 C50 175.1(6) . . ?
C55 C50 C51 117.1(6) . . ?
C55 C50 C49 121.4(5) . . ?
C51 C50 C49 121.5(6) . . ?
C52 C51 C50 122.1(7) . . ?
C52 C51 H51 118.9 . . ?
C50 C51 H51 118.9 . . ?
C51 C52 C53 120.6(7) . . ?
C51 C52 H52 119.7 . . ?
C53 C52 H52 119.7 . . ?
C52 C53 C54 117.9(6) . . ?
C52 C53 C56 120.8(7) . . ?
C54 C53 C56 121.3(7) . . ?
C55 C54 C53 121.3(6) . . ?
C55 C54 H54 119.4 . . ?
C53 C54 H54 119.4 . . ?
C54 C55 C50 120.9(6) . . ?
C54 C55 H55 119.6 . . ?
C50 C55 H55 119.6 . . ?
C53 C56 H56A 109.5 . . ?
C53 C56 H56B 109.5 . . ?
H56A C56 H56B 109.5 . . ?
C53 C56 H56C 109.5 . . ?
H56A C56 H56C 109.5 . . ?
H56B C56 H56C 109.5 . . ?
N5 C57 C58 123.6(5) . . ?
N5 C57 H57 118.2 . . ?
C58 C57 H57 118.2 . . ?
C57 C58 C59 120.2(5) . . ?
C57 C58 H58 119.9 . . ?
C59 C58 H58 119.9 . . ?
N6 C59 C60 123.2(5) . . ?
N6 C59 C58 120.7(5) . . ?
C60 C59 C58 115.9(5) . . ?
C61 C60 C59 120.9(5) . . ?
C61 C60 H60 119.6 . . ?
C59 C60 H60 119.6 . . ?
N5 C61 C60 120.6(4) . . ?
N5 C61 C80 115.1(4) . . ?
C60 C61 C80 124.3(4) . . ?
C63 C62 C67 119.6(5) . . ?
C63 C62 N6 120.4(5) . . ?
C67 C62 N6 119.8(5) . . ?
C62 C63 C64 120.6(5) . . ?
C62 C63 H63 119.7 . . ?
C64 C63 H63 119.7 . . ?
C65 C64 C63 119.3(6) . . ?
C65 C64 H64 120.3 . . ?
C63 C64 H64 120.3 . . ?
O5 C65 C66 115.1(5) . . ?
O5 C65 C64 124.6(6) . . ?
C66 C65 C64 120.3(5) . . ?
C65 C66 C67 119.9(5) . . ?
C65 C66 H66 120.1 . . ?
C67 C66 H66 120.1 . . ?
C66 C67 C62 120.2(6) . . ?
C66 C67 H67 119.9 . . ?
C62 C67 H67 119.9 . . ?
O5 C68 H68A 109.5 . . ?
O5 C68 H68B 109.5 . . ?
H68A C68 H68B 109.5 . . ?
O5 C68 H68C 109.5 . . ?
H68A C68 H68C 109.5 . . ?
H68B C68 H68C 109.5 . . ?
C74 C69 C70 118.9(6) . . ?
C74 C69 N6 122.1(5) . . ?
C70 C69 N6 118.8(6) . . ?
C71 C70 C69 118.9(7) . . ?
C71 C70 H70 120.6 . . ?
C69 C70 H70 120.6 . . ?
C72 C71 C70 122.1(7) . . ?
C72 C71 H71 118.9 . . ?
C70 C71 H71 118.9 . . ?
C71 C72 C73 118.5(7) . . ?
C71 C72 O6 126.7(8) . . ?
C73 C72 O6 114.7(8) . . ?
C72 C73 C74 121.0(8) . . ?
C72 C73 H73 119.5 . . ?
C74 C73 H73 119.5 . . ?
C69 C74 C73 120.6(6) . . ?
C69 C74 H74 119.7 . . ?
C73 C74 H74 119.7 . . ?
O6 C75 H75A 109.5 . . ?
O6 C75 H75B 109.5 . . ?
H75A C75 H75B 109.5 . . ?
O6 C75 H75C 109.5 . . ?
H75A C75 H75C 109.5 . . ?
H75B C75 H75C 109.5 . . ?
C77 C76 N7 123.3(5) . . ?
C77 C76 H76 118.3 . . ?
N7 C76 H76 118.3 . . ?
C76 C77 C78 120.1(5) . . ?
C76 C77 H77 119.9 . . ?
C78 C77 H77 119.9 . . ?
N8 C78 C77 120.5(5) . . ?
N8 C78 C79 122.4(5) . . ?
C77 C78 C79 117.1(5) . . ?
C80 C79 C78 120.2(5) . . ?
C80 C79 H79 119.9 . . ?
C78 C79 H79 119.9 . . ?
N7 C80 C79 122.1(4) . . ?
N7 C80 C61 114.0(4) . . ?
C79 C80 C61 123.9(5) . . ?
C86 C81 C82 119.6(5) . . ?
C86 C81 N8 119.7(5) . . ?
C82 C81 N8 120.7(5) . . ?
C83 C82 C81 120.6(5) . . ?
C83 C82 H82 119.7 . . ?
C81 C82 H82 119.7 . . ?
C82 C83 C84 120.1(5) . . ?
C82 C83 H83 120.0 . . ?
C84 C83 H83 120.0 . . ?
O7 C84 C83 116.0(5) . . ?
O7 C84 C85 124.1(5) . . ?
C83 C84 C85 120.0(5) . . ?
C86 C85 C84 119.2(5) . . ?
C86 C85 H85 120.4 . . ?
C84 C85 H85 120.4 . . ?
C81 C86 C85 120.5(5) . . ?
C81 C86 H86 119.8 . . ?
C85 C86 H86 119.8 . . ?
O7 C87 H87A 109.5 . . ?
O7 C87 H87B 109.5 . . ?
H87A C87 H87B 109.5 . . ?
O7 C87 H87C 109.5 . . ?
H87A C87 H87C 109.5 . . ?
H87B C87 H87C 109.5 . . ?
C93 C88 C89 120.1(5) . . ?
C93 C88 N8 120.1(5) . . ?
C89 C88 N8 119.8(5) . . ?
C88 C89 C90 118.8(6) . . ?
C88 C89 H89 120.6 . . ?
C90 C89 H89 120.6 . . ?
C91 C90 C89 120.4(6) . . ?
C91 C90 H90 119.8 . . ?
C89 C90 H90 119.8 . . ?
C90 C91 O8 114.8(6) . . ?
C90 C91 C92 120.8(6) . . ?
O8 C91 C92 124.3(6) . . ?
C91 C92 C93 118.2(5) . . ?
C91 C92 H92 120.9 . . ?
C93 C92 H92 120.9 . . ?
C88 C93 C92 121.6(5) . . ?
C88 C93 H93 119.2 . . ?
C92 C93 H93 119.2 . . ?
O8 C94 H94A 109.5 . . ?
O8 C94 H94B 109.5 . . ?
H94A C94 H94B 109.5 . . ?
O8 C94 H94C 109.5 . . ?
H94A C94 H94C 109.5 . . ?
H94B C94 H94C 109.5 . . ?
C96 C95 Pt2 169.3(5) . . ?
C95 C96 C97 174.9(7) . . ?
C102 C97 C98 118.2(6) . . ?
C102 C97 C96 119.2(6) . . ?
C98 C97 C96 122.6(6) . . ?
C99 C98 C97 118.3(7) . . ?
C99 C98 H98 120.8 . . ?
C97 C98 H98 120.8 . . ?
C100 C99 C98 123.3(7) . . ?
C100 C99 H99 118.4 . . ?
C98 C99 H99 118.4 . . ?
C99 C100 C101 117.9(6) . . ?
C99 C100 C103 122.5(7) . . ?
C101 C100 C103 119.5(7) . . ?
C100 C101 C102 120.8(6) . . ?
C100 C101 H101 119.6 . . ?
C102 C101 H101 119.6 . . ?
C97 C102 C101 121.5(6) . . ?
C97 C102 H102 119.2 . . ?
C101 C102 H102 119.2 . . ?
C100 C103 H10A 109.5 . . ?
C100 C103 H10B 109.5 . . ?
H10A C103 H10B 109.5 . . ?
C100 C103 H10C 109.5 . . ?
H10A C103 H10C 109.5 . . ?
H10B C103 H10C 109.5 . . ?
C105 C104 Pt2 171.9(5) . . ?
C104 C105 C106 175.6(6) . . ?
C111 C106 C107 116.7(6) . . ?
C111 C106 C105 120.6(5) . . ?
C107 C106 C105 122.6(5) . . ?
C108 C107 C106 121.8(7) . . ?
C108 C107 H107 119.1 . . ?
C106 C107 H107 119.1 . . ?
C107 C108 C109 121.3(6) . . ?
C107 C108 H108 119.4 . . ?
C109 C108 H108 119.4 . . ?
C110 C109 C108 117.6(6) . . ?
C110 C109 C112 121.5(6) . . ?
C108 C109 C112 120.9(6) . . ?
C111 C110 C109 121.3(6) . . ?
C111 C110 H110 119.4 . . ?
C109 C110 H110 119.4 . . ?
C110 C111 C106 121.3(5) . . ?
C110 C111 H111 119.3 . . ?
C106 C111 H111 119.3 . . ?
C109 C112 H11A 109.5 . . ?
C109 C112 H11B 109.5 . . ?
H11A C112 H11B 109.5 . . ?
C109 C112 H11C 109.5 . . ?
H11A C112 H11C 109.5 . . ?
H11B C112 H11C 109.5 . . ?
C1 N1 C5 118.1(5) . . ?
C1 N1 Pt1 125.8(4) . . ?
C5 N1 Pt1 115.7(3) . . ?
C13 N2 C6 117.8(4) . . ?
C20 N3 C24 117.9(4) . . ?
C20 N3 Pt1 125.5(4) . . ?
C24 N3 Pt1 116.6(3) . . ?
C22 N4 C32 121.8(4) . . ?
C22 N4 C25 119.4(4) . . ?
C32 N4 C25 118.2(4) . . ?
C57 N5 C61 118.7(5) . . ?
C57 N5 Pt2 125.8(4) . . ?
C61 N5 Pt2 115.3(3) . . ?
C59 N6 C69 124.5(4) . . ?
C59 N6 C62 117.9(4) . . ?
C69 N6 C62 117.6(4) . . ?
C80 N7 C76 117.2(4) . . ?
C80 N7 Pt2 117.0(3) . . ?
C76 N7 Pt2 125.7(4) . . ?
C78 N8 C88 121.7(4) . . ?
C78 N8 C81 120.5(4) . . ?
C88 N8 C81 117.6(4) . . ?
C9 O1 C12 116.7(5) . . ?
C19 O2 C16 117.5(5) . . ?
C28 O3 C31 117.7(4) . . ?
C35 O4 C38 115.9(6) . . ?
C65 O5 C68 117.1(5) . . ?
C75 O6 C72 120.3(10) . . ?
C84 O7 C87 117.6(4) . . ?
C91 O8 C94 117.6(5) . . ?
C48 Pt1 C39 91.2(2) . . ?
C48 Pt1 N3 95.55(19) . . ?
C39 Pt1 N3 173.16(18) . . ?
C48 Pt1 N1 173.82(18) . . ?
C39 Pt1 N1 94.89(19) . . ?
N3 Pt1 N1 78.36(16) . . ?
C104 Pt2 C95 91.5(2) . . ?
C104 Pt2 N7 95.15(19) . . ?
C95 Pt2 N7 173.35(18) . . ?
C104 Pt2 N5 173.14(18) . . ?
C95 Pt2 N5 95.16(19) . . ?
N7 Pt2 N5 78.26(17) . . ?

loop_
_geom_bond_atom_site_label_1
_geom_bond_atom_site_label_2
_geom_bond_distance
_geom_bond_site_symmetry_2
_geom_bond_publ_flag
C1 N1 1.322(7) . ?
C1 C2 1.351(8) . ?
C1 H1 0.9300 . ?
C2 C3 1.419(8) . ?
C2 H2 0.9300 . ?
C3 C4 1.403(7) . ?
C4 C5 1.394(7) . ?
C4 H4 0.9300 . ?
C5 N1 1.374(6) . ?
C5 C24 1.461(7) . ?
C6 C7 1.376(8) . ?
C6 C11 1.379(8) . ?
C6 N2 1.446(6) . ?
C7 C8 1.390(7) . ?
C7 H7 0.9300 . ?
C8 C9 1.388(7) . ?
C8 H8 0.9300 . ?
C9 O1 1.372(6) . ?
C9 C10 1.373(9) . ?
C10 C11 1.389(8) . ?
C10 H10 0.9300 . ?
C11 H11 0.9300 . ?
C12 O1 1.423(9) . ?
C12 H12A 0.9600 . ?
C12 H12B 0.9600 . ?
C12 H12C 0.9600 . ?
C13 C14 1.355(8) . ?
C13 C18 1.405(8) . ?
C13 N2 1.437(7) . ?
C14 C15 1.410(8) . ?
C14 H14 0.9300 . ?
C15 C16 1.373(8) . ?
C15 H15 0.9300 . ?
C16 C17 1.369(9) . ?
C16 O2 1.385(7) . ?
C17 C18 1.381(9) . ?
C17 H17 0.9300 . ?
C18 H18 0.9300 . ?
C19 O2 1.371(8) . ?
C19 H19A 0.9600 . ?
C19 H19B 0.9600 . ?
C19 H19C 0.9600 . ?
C20 N3 1.357(7) . ?
C20 C21 1.364(9) . ?
C20 H20 0.9300 . ?
C21 C22 1.403(8) . ?
C21 H21 0.9300 . ?
C22 N4 1.373(6) . ?
C22 C23 1.400(7) . ?
C23 C24 1.392(7) . ?
C23 H23 0.9300 . ?
C24 N3 1.360(7) . ?
C25 C26 1.381(7) . ?
C25 C30 1.388(8) . ?
C25 N4 1.451(7) . ?
C26 C27 1.398(8) . ?
C26 H26 0.9300 . ?
C27 C28 1.396(8) . ?
C27 H27 0.9300 . ?
C28 O3 1.364(6) . ?
C28 C29 1.392(7) . ?
C29 C30 1.367(8) . ?
C29 H29 0.9300 . ?
C30 H30 0.9300 . ?
C31 O3 1.427(6) . ?
C31 H31A 0.9600 . ?
C31 H31B 0.9600 . ?
C31 H31C 0.9600 . ?
C32 C33 1.371(7) . ?
C32 C37 1.380(8) . ?
C32 N4 1.426(7) . ?
C33 C34 1.401(9) . ?
C33 H33 0.9300 . ?
C34 C35 1.384(10) . ?
C34 H34 0.9300 . ?
C35 O4 1.366(8) . ?
C35 C36 1.373(10) . ?
C36 C37 1.394(10) . ?
C36 H36 0.9300 . ?
C37 H37 0.9300 . ?
C38 O4 1.444(9) . ?
C38 H38A 0.9600 . ?
C38 H38B 0.9600 . ?
C38 H38C 0.9600 . ?
C39 C40 1.192(10) . ?
C39 Pt1 1.977(7) . ?
C40 C41 1.425(10) . ?
C41 C46 1.371(9) . ?
C41 C42 1.375(9) . ?
C42 C43 1.383(9) . ?
C42 H42 0.9300 . ?
C43 C44 1.384(10) . ?
C43 H43 0.9300 . ?
C44 C45 1.386(11) . ?
C44 C47 1.503(9) . ?
C45 C46 1.404(9) . ?
C45 H45 0.9300 . ?
C46 H46 0.9300 . ?
C47 H47A 0.9600 . ?
C47 H47B 0.9600 . ?
C47 H47C 0.9600 . ?
C48 C49 1.184(8) . ?
C48 Pt1 1.974(6) . ?
C49 C50 1.437(8) . ?
C50 C55 1.385(8) . ?
C50 C51 1.396(9) . ?
C51 C52 1.365(9) . ?
C51 H51 0.9300 . ?
C52 C53 1.375(10) . ?
C52 H52 0.9300 . ?
C53 C54 1.399(9) . ?
C53 C56 1.496(9) . ?
C54 C55 1.370(9) . ?
C54 H54 0.9300 . ?
C55 H55 0.9300 . ?
C56 H56A 0.9600 . ?
C56 H56B 0.9600 . ?
C56 H56C 0.9600 . ?
C57 N5 1.334(7) . ?
C57 C58 1.361(8) . ?
C57 H57 0.9300 . ?
C58 C59 1.413(8) . ?
C58 H58 0.9300 . ?
C59 N6 1.368(7) . ?
C59 C60 1.410(7) . ?
C60 C61 1.393(7) . ?
C60 H60 0.9300 . ?
C61 N5 1.364(6) . ?
C61 C80 1.460(7) . ?
C62 C63 1.373(8) . ?
C62 C67 1.386(8) . ?
C62 N6 1.447(7) . ?
C63 C64 1.385(8) . ?
C63 H63 0.9300 . ?
C64 C65 1.385(8) . ?
C64 H64 0.9300 . ?
C65 O5 1.373(7) . ?
C65 C66 1.376(9) . ?
C66 C67 1.382(9) . ?
C66 H66 0.9300 . ?
C67 H67 0.9300 . ?
C68 O5 1.420(9) . ?
C68 H68A 0.9600 . ?
C68 H68B 0.9600 . ?
C68 H68C 0.9600 . ?
C69 C74 1.352(9) . ?
C69 C70 1.405(8) . ?
C69 N6 1.425(7) . ?
C70 C71 1.404(10) . ?
C70 H70 0.9300 . ?
C71 C72 1.343(11) . ?
C71 H71 0.9300 . ?
C72 C73 1.374(11) . ?
C72 O6 1.401(9) . ?
C73 C74 1.402(9) . ?
C73 H73 0.9300 . ?
C74 H74 0.9300 . ?
C75 O6 1.304(13) . ?
C75 H75A 0.9600 . ?
C75 H75B 0.9600 . ?
C75 H75C 0.9600 . ?
C76 C77 1.364(9) . ?
C76 N7 1.365(7) . ?
C76 H76 0.9300 . ?
C77 C78 1.396(8) . ?
C77 H77 0.9300 . ?
C78 N8 1.367(6) . ?
C78 C79 1.402(7) . ?
C79 C80 1.387(7) . ?
C79 H79 0.9300 . ?
C80 N7 1.358(7) . ?
C81 C86 1.386(7) . ?
C81 C82 1.388(8) . ?
C81 N8 1.444(7) . ?
C82 C83 1.374(8) . ?
C82 H82 0.9300 . ?
C83 C84 1.392(7) . ?
C83 H83 0.9300 . ?
C84 O7 1.362(6) . ?
C84 C85 1.398(8) . ?
C85 C86 1.395(8) . ?
C85 H85 0.9300 . ?
C86 H86 0.9300 . ?
C87 O7 1.431(6) . ?
C87 H87A 0.9600 . ?
C87 H87B 0.9600 . ?
C87 H87C 0.9600 . ?
C88 C93 1.363(7) . ?
C88 C89 1.391(8) . ?
C88 N8 1.436(7) . ?
C89 C90 1.397(10) . ?
C89 H89 0.9300 . ?
C90 C91 1.372(9) . ?
C90 H90 0.9300 . ?
C91 O8 1.372(7) . ?
C91 C92 1.385(9) . ?
C92 C93 1.393(9) . ?
C92 H92 0.9300 . ?
C93 H93 0.9300 . ?
C94 O8 1.429(8) . ?
C94 H94A 0.9600 . ?
C94 H94B 0.9600 . ?
C94 H94C 0.9600 . ?
C95 C96 1.169(10) . ?
C95 Pt2 1.991(7) . ?
C96 C97 1.450(10) . ?
C97 C102 1.348(9) . ?
C97 C98 1.415(10) . ?
C98 C99 1.403(9) . ?
C98 H98 0.9300 . ?
C99 C100 1.350(10) . ?
C99 H99 0.9300 . ?
C100 C101 1.362(10) . ?
C100 C103 1.487(9) . ?
C101 C102 1.414(9) . ?
C101 H101 0.9300 . ?
C102 H102 0.9300 . ?
C103 H10A 0.9600 . ?
C103 H10B 0.9600 . ?
C103 H10C 0.9600 . ?
C104 C105 1.188(8) . ?
C104 Pt2 1.966(6) . ?
C105 C106 1.442(7) . ?
C106 C111 1.400(8) . ?
C106 C107 1.400(8) . ?
C107 C108 1.360(9) . ?
C107 H107 0.9300 . ?
C108 C109 1.391(9) . ?
C108 H108 0.9300 . ?
C109 C110 1.391(9) . ?
C109 C112 1.494(8) . ?
C110 C111 1.369(9) . ?
C110 H110 0.9300 . ?
C111 H111 0.9300 . ?
C112 H11A 0.9600 . ?
C112 H11B 0.9600 . ?
C112 H11C 0.9600 . ?
N1 Pt1 2.057(4) . ?
N3 Pt1 2.051(4) . ?
N5 Pt2 2.065(5) . ?
N7 Pt2 2.042(4) . ?

loop_
_geom_torsion_atom_site_label_1
_geom_torsion_atom_site_label_2
_geom_torsion_atom_site_label_3
_geom_torsion_atom_site_label_4
_geom_torsion
_geom_torsion_site_symmetry_1
_geom_torsion_site_symmetry_2
_geom_torsion_site_symmetry_3
_geom_torsion_site_symmetry_4
_geom_torsion_publ_flag
N1 C1 C2 C3 0.6(9) . . . . ?
C1 C2 C3 C4 2.4(8) . . . . ?
C2 C3 C4 C5 -2.8(7) . . . . ?
C3 C4 C5 N1 0.3(7) . . . . ?
C3 C4 C5 C24 -177.6(5) . . . . ?
C11 C6 C7 C8 -1.8(8) . . . . ?
N2 C6 C7 C8 173.7(5) . . . . ?
C6 C7 C8 C9 -0.1(8) . . . . ?
C7 C8 C9 O1 -179.2(5) . . . . ?
C7 C8 C9 C10 0.9(8) . . . . ?
O1 C9 C10 C11 -179.8(5) . . . . ?
C8 C9 C10 C11 0.2(9) . . . . ?
C7 C6 C11 C10 2.8(9) . . . . ?
N2 C6 C11 C10 -172.7(5) . . . . ?
C9 C10 C11 C6 -2.0(9) . . . . ?
C18 C13 C14 C15 0.6(9) . . . . ?
N2 C13 C14 C15 176.7(5) . . . . ?
C13 C14 C15 C16 -1.2(9) . . . . ?
C14 C15 C16 C17 1.9(10) . . . . ?
C14 C15 C16 O2 -178.7(6) . . . . ?
C15 C16 C17 C18 -2.0(10) . . . . ?
O2 C16 C17 C18 178.6(6) . . . . ?
C16 C17 C18 C13 1.4(10) . . . . ?
C14 C13 C18 C17 -0.7(9) . . . . ?
N2 C13 C18 C17 -176.8(6) . . . . ?
N3 C20 C21 C22 -0.3(10) . . . . ?
C20 C21 C22 N4 -177.8(6) . . . . ?
C20 C21 C22 C23 0.9(8) . . . . ?
N4 C22 C23 C24 177.4(5) . . . . ?
C21 C22 C23 C24 -1.3(7) . . . . ?
C22 C23 C24 N3 1.0(7) . . . . ?
C22 C23 C24 C5 -176.9(4) . . . . ?
N1 C5 C24 N3 -5.0(6) . . . . ?
C4 C5 C24 N3 173.0(4) . . . . ?
N1 C5 C24 C23 173.1(4) . . . . ?
C4 C5 C24 C23 -8.9(7) . . . . ?
C30 C25 C26 C27 -1.1(8) . . . . ?
N4 C25 C26 C27 -178.8(5) . . . . ?
C25 C26 C27 C28 2.0(8) . . . . ?
C26 C27 C28 O3 178.4(5) . . . . ?
C26 C27 C28 C29 -1.7(8) . . . . ?
O3 C28 C29 C30 -179.5(5) . . . . ?
C27 C28 C29 C30 0.6(8) . . . . ?
C28 C29 C30 C25 0.3(9) . . . . ?
C26 C25 C30 C29 -0.1(9) . . . . ?
N4 C25 C30 C29 177.7(5) . . . . ?
C37 C32 C33 C34 1.1(8) . . . . ?
N4 C32 C33 C34 179.3(5) . . . . ?
C32 C33 C34 C35 1.8(8) . . . . ?
C33 C34 C35 O4 179.3(5) . . . . ?
C33 C34 C35 C36 -3.3(9) . . . . ?
O4 C35 C36 C37 179.6(6) . . . . ?
C34 C35 C36 C37 2.0(10) . . . . ?
C33 C32 C37 C36 -2.5(9) . . . . ?
N4 C32 C37 C36 179.4(6) . . . . ?
C35 C36 C37 C32 1.0(11) . . . . ?
C46 C41 C42 C43 3.8(11) . . . . ?
C40 C41 C42 C43 -176.6(7) . . . . ?
C41 C42 C43 C44 2.2(12) . . . . ?
C42 C43 C44 C45 -5.6(11) . . . . ?
C42 C43 C44 C47 174.8(7) . . . . ?
C43 C44 C45 C46 3.4(11) . . . . ?
C47 C44 C45 C46 -177.0(7) . . . . ?
C42 C41 C46 C45 -5.9(11) . . . . ?
C40 C41 C46 C45 174.5(7) . . . . ?
C44 C45 C46 C41 2.4(11) . . . . ?
C55 C50 C51 C52 0.7(10) . . . . ?
C49 C50 C51 C52 179.0(6) . . . . ?
C50 C51 C52 C53 -0.8(12) . . . . ?
C51 C52 C53 C54 1.0(10) . . . . ?
C51 C52 C53 C56 -179.4(7) . . . . ?
C52 C53 C54 C55 -1.2(9) . . . . ?
C56 C53 C54 C55 179.2(6) . . . . ?
C53 C54 C55 C50 1.1(10) . . . . ?
C51 C50 C55 C54 -0.8(9) . . . . ?
C49 C50 C55 C54 -179.2(5) . . . . ?
N5 C57 C58 C59 0.7(8) . . . . ?
C57 C58 C59 N6 -175.1(5) . . . . ?
C57 C58 C59 C60 1.8(8) . . . . ?
N6 C59 C60 C61 175.4(5) . . . . ?
C58 C59 C60 C61 -1.5(7) . . . . ?
C59 C60 C61 N5 -1.3(7) . . . . ?
C59 C60 C61 C80 -178.8(5) . . . . ?
C67 C62 C63 C64 -1.1(8) . . . . ?
N6 C62 C63 C64 174.0(5) . . . . ?
C62 C63 C64 C65 -0.8(9) . . . . ?
C63 C64 C65 O5 -178.9(5) . . . . ?
C63 C64 C65 C66 1.8(9) . . . . ?
O5 C65 C66 C67 179.8(5) . . . . ?
C64 C65 C66 C67 -0.9(9) . . . . ?
C65 C66 C67 C62 -1.1(9) . . . . ?
C63 C62 C67 C66 2.1(9) . . . . ?
N6 C62 C67 C66 -173.1(5) . . . . ?
C74 C69 C70 C71 -1.0(10) . . . . ?
N6 C69 C70 C71 -176.7(6) . . . . ?
C69 C70 C71 C72 -1.5(12) . . . . ?
C70 C71 C72 C73 1.8(13) . . . . ?
C70 C71 C72 O6 179.6(8) . . . . ?
C71 C72 C73 C74 0.3(12) . . . . ?
O6 C72 C73 C74 -177.7(7) . . . . ?
C70 C69 C74 C73 3.1(10) . . . . ?
N6 C69 C74 C73 178.6(6) . . . . ?
C72 C73 C74 C69 -2.8(12) . . . . ?
N7 C76 C77 C78 0.7(10) . . . . ?
C76 C77 C78 N8 -179.3(6) . . . . ?
C76 C77 C78 C79 -0.3(9) . . . . ?
N8 C78 C79 C80 178.7(5) . . . . ?
C77 C78 C79 C80 -0.3(7) . . . . ?
C78 C79 C80 N7 0.5(7) . . . . ?
C78 C79 C80 C61 -176.9(4) . . . . ?
N5 C61 C80 N7 -3.6(6) . . . . ?
C60 C61 C80 N7 174.0(4) . . . . ?
N5 C61 C80 C79 174.1(4) . . . . ?
C60 C61 C80 C79 -8.3(7) . . . . ?
C86 C81 C82 C83 1.2(8) . . . . ?
N8 C81 C82 C83 -179.5(5) . . . . ?
C81 C82 C83 C84 -0.4(8) . . . . ?
C82 C83 C84 O7 179.8(5) . . . . ?
C82 C83 C84 C85 0.1(8) . . . . ?
O7 C84 C85 C86 179.8(5) . . . . ?
C83 C84 C85 C86 -0.5(8) . . . . ?
C82 C81 C86 C85 -1.6(8) . . . . ?
N8 C81 C86 C85 179.1(5) . . . . ?
C84 C85 C86 C81 1.3(8) . . . . ?
C93 C88 C89 C90 -1.9(9) . . . . ?
N8 C88 C89 C90 179.3(6) . . . . ?
C88 C89 C90 C91 0.4(10) . . . . ?
C89 C90 C91 O8 180.0(6) . . . . ?
C89 C90 C91 C92 2.3(10) . . . . ?
C90 C91 C92 C93 -3.5(9) . . . . ?
O8 C91 C92 C93 179.1(5) . . . . ?
C89 C88 C93 C92 0.7(8) . . . . ?
N8 C88 C93 C92 179.5(5) . . . . ?
C91 C92 C93 C88 2.0(8) . . . . ?
C102 C97 C98 C99 -0.3(10) . . . . ?
C96 C97 C98 C99 179.9(6) . . . . ?
C97 C98 C99 C100 -0.3(11) . . . . ?
C98 C99 C100 C101 0.4(11) . . . . ?
C98 C99 C100 C103 176.1(8) . . . . ?
C99 C100 C101 C102 0.1(12) . . . . ?
C103 C100 C101 C102 -175.8(8) . . . . ?
C98 C97 C102 C101 0.7(11) . . . . ?
C96 C97 C102 C101 -179.5(7) . . . . ?
C100 C101 C102 C97 -0.6(12) . . . . ?
C111 C106 C107 C108 1.3(10) . . . . ?
C105 C106 C107 C108 -179.9(6) . . . . ?
C106 C107 C108 C109 -1.6(11) . . . . ?
C107 C108 C109 C110 2.1(10) . . . . ?
C107 C108 C109 C112 -178.5(7) . . . . ?
C108 C109 C110 C111 -2.4(9) . . . . ?
C112 C109 C110 C111 178.2(6) . . . . ?
C109 C110 C111 C106 2.2(9) . . . . ?
C107 C106 C111 C110 -1.6(9) . . . . ?
C105 C106 C111 C110 179.5(5) . . . . ?
C2 C1 N1 C5 -3.2(8) . . . . ?
C2 C1 N1 Pt1 169.2(4) . . . . ?
C4 C5 N1 C1 2.7(7) . . . . ?
C24 C5 N1 C1 -179.1(4) . . . . ?
C4 C5 N1 Pt1 -170.5(3) . . . . ?
C24 C5 N1 Pt1 7.7(5) . . . . ?
C14 C13 N2 C6 -114.7(6) . . . . ?
C18 C13 N2 C6 61.4(7) . . . . ?
C7 C6 N2 C13 76.6(6) . . . . ?
C11 C6 N2 C13 -107.9(6) . . . . ?
C21 C20 N3 C24 -0.1(9) . . . . ?
C21 C20 N3 Pt1 177.5(5) . . . . ?
C23 C24 N3 C20 -0.3(7) . . . . ?
C5 C24 N3 C20 177.8(5) . . . . ?
C23 C24 N3 Pt1 -178.1(4) . . . . ?
C5 C24 N3 Pt1 0.0(5) . . . . ?
C23 C22 N4 C32 5.3(8) . . . . ?
C21 C22 N4 C32 -176.1(5) . . . . ?
C23 C22 N4 C25 176.6(4) . . . . ?
C21 C22 N4 C25 -4.8(7) . . . . ?
C33 C32 N4 C22 92.0(6) . . . . ?
C37 C32 N4 C22 -89.9(7) . . . . ?
C33 C32 N4 C25 -79.4(6) . . . . ?
C37 C32 N4 C25 98.7(6) . . . . ?
C26 C25 N4 C22 98.2(6) . . . . ?
C30 C25 N4 C22 -79.5(7) . . . . ?
C26 C25 N4 C32 -90.2(6) . . . . ?
C30 C25 N4 C32 92.1(6) . . . . ?
C58 C57 N5 C61 -3.6(8) . . . . ?
C58 C57 N5 Pt2 171.3(4) . . . . ?
C60 C61 N5 C57 3.9(7) . . . . ?
C80 C61 N5 C57 -178.4(4) . . . . ?
C60 C61 N5 Pt2 -171.6(3) . . . . ?
C80 C61 N5 Pt2 6.1(5) . . . . ?
C60 C59 N6 C69 10.9(9) . . . . ?
C58 C59 N6 C69 -172.4(5) . . . . ?
C60 C59 N6 C62 -171.5(5) . . . . ?
C58 C59 N6 C62 5.2(8) . . . . ?
C74 C69 N6 C59 48.9(9) . . . . ?
C70 C69 N6 C59 -135.6(6) . . . . ?
C74 C69 N6 C62 -128.7(6) . . . . ?
C70 C69 N6 C62 46.9(7) . . . . ?
C63 C62 N6 C59 -104.4(6) . . . . ?
C67 C62 N6 C59 70.7(7) . . . . ?
C63 C62 N6 C69 73.3(7) . . . . ?
C67 C62 N6 C69 -111.5(6) . . . . ?
C79 C80 N7 C76 -0.1(7) . . . . ?
C61 C80 N7 C76 177.6(5) . . . . ?
C79 C80 N7 Pt2 -178.4(4) . . . . ?
C61 C80 N7 Pt2 -0.7(5) . . . . ?
C77 C76 N7 C80 -0.5(9) . . . . ?
C77 C76 N7 Pt2 177.6(5) . . . . ?
C77 C78 N8 C88 -178.3(5) . . . . ?
C79 C78 N8 C88 2.7(8) . . . . ?
C77 C78 N8 C81 -4.4(8) . . . . ?
C79 C78 N8 C81 176.6(5) . . . . ?
C93 C88 N8 C78 94.7(6) . . . . ?
C89 C88 N8 C78 -86.5(7) . . . . ?
C93 C88 N8 C81 -79.4(6) . . . . ?
C89 C88 N8 C81 99.4(6) . . . . ?
C86 C81 N8 C78 101.7(6) . . . . ?
C82 C81 N8 C78 -77.5(7) . . . . ?
C86 C81 N8 C88 -84.1(6) . . . . ?
C82 C81 N8 C88 96.6(6) . . . . ?
C10 C9 O1 C12 -174.6(6) . . . . ?
C8 C9 O1 C12 5.5(9) . . . . ?
C17 C16 O2 C19 -173.8(7) . . . . ?
C15 C16 O2 C19 6.8(10) . . . . ?
C29 C28 O3 C31 175.9(5) . . . . ?
C27 C28 O3 C31 -4.2(8) . . . . ?
C36 C35 O4 C38 -179.2(6) . . . . ?
C34 C35 O4 C38 -1.7(9) . . . . ?
C66 C65 O5 C68 -176.2(6) . . . . ?
C64 C65 O5 C68 4.5(9) . . . . ?
C71 C72 O6 C75 -8.7(14) . . . . ?
C73 C72 O6 C75 169.2(10) . . . . ?
C83 C84 O7 C87 176.8(5) . . . . ?
C85 C84 O7 C87 -3.5(8) . . . . ?
C90 C91 O8 C94 178.7(6) . . . . ?
C92 C91 O8 C94 -3.7(9) . . . . ?
